data_7102620
loop_
_publ_author_name
'Fawcett, John'
'Moralee, Andrew C'
'Percy, Jonathan M'
'Salafia, Vittoria'
'Vincent, Mark A'
'Hillier, Ian H'

_publ_section_title
;
 A surprising steric effect on a tandem cycloaddition/ring-opening
 reaction: rapid syntheses of difluorinated analogues of
 (hydroxymethyl)conduritols.
;
_journal_issue 9
_journal_name_full 'Chemical communications (Cambridge, England)'
_journal_page_first 1062
_journal_page_last 1063
_journal_paper_doi 10.1039/b401245c
_journal_year 2004
_chemical_formula_sum 'C14 H18 Br F2 N O5'
_chemical_formula_weight 398.20
_chemical_name_systematic
;
?
;
_space_group_IT_number 14
_symmetry_cell_setting monoclinic
_symmetry_space_group_name_Hall '-P 2ybc'
_symmetry_space_group_name_H-M 'P 1 21/c 1'
_atom_sites_solution_hydrogens geom
_atom_sites_solution_primary direct
_atom_sites_solution_secondary difmap
_audit_creation_method SHELXL-97
_cell_angle_alpha 90.00
_cell_angle_beta 102.7150(10)
_cell_angle_gamma 90.00
_cell_formula_units_Z 4
_cell_length_a 11.6660(9)
_cell_length_b 8.0535(6)
_cell_length_c 18.3629(14)
_cell_measurement_reflns_used 4659
_cell_measurement_temperature 150(2)
_cell_measurement_theta_max 27.70
_cell_measurement_theta_min 2.27
_cell_volume 1682.9(2)
_computing_cell_refinement 'Bruker SMART'
_computing_data_collection 'Bruker SMART'
_computing_data_reduction 'Bruker SAINT'
_computing_molecular_graphics 'Bruker SHELXTL'
_computing_publication_material 'Bruker SHELXTL'
_computing_structure_refinement 'SHELXL-97 (Sheldrick, 1997)'
_computing_structure_solution 'SHELXS-97 (Sheldrick, 1990)'
_diffrn_ambient_temperature 150(2)
_diffrn_measured_fraction_theta_full 1.000
_diffrn_measured_fraction_theta_max 1.000
_diffrn_measurement_device_type 'CCD area detector'
_diffrn_measurement_method 'phi and omega scans'
_diffrn_radiation_monochromator graphite
_diffrn_radiation_source 'fine-focus sealed tube'
_diffrn_radiation_type MoK\a
_diffrn_radiation_wavelength 0.71073
_diffrn_reflns_av_R_equivalents 0.0269
_diffrn_reflns_av_sigmaI/netI 0.0303
_diffrn_reflns_limit_h_max 14
_diffrn_reflns_limit_h_min -14
_diffrn_reflns_limit_k_max 9
_diffrn_reflns_limit_k_min -9
_diffrn_reflns_limit_l_max 22
_diffrn_reflns_limit_l_min -22
_diffrn_reflns_number 12743
_diffrn_reflns_theta_full 26.00
_diffrn_reflns_theta_max 26.00
_diffrn_reflns_theta_min 1.79
_exptl_absorpt_coefficient_mu 2.486
_exptl_absorpt_correction_T_max 0.801
_exptl_absorpt_correction_T_min 0.676
_exptl_absorpt_correction_type empirical
_exptl_absorpt_process_details
;
absorption correction based on 7337 reflections (SADABS); Rint 0.054 before
correction and 0.026 after.
;
_exptl_crystal_colour colourless
_exptl_crystal_density_diffrn 1.572
_exptl_crystal_density_method 'not measured'
_exptl_crystal_description block
_exptl_crystal_F_000 808
_exptl_crystal_size_max 0.29
_exptl_crystal_size_mid 0.19
_exptl_crystal_size_min 0.13
_refine_diff_density_max 0.536
_refine_diff_density_min -0.348
_refine_diff_density_rms 0.064
_refine_ls_extinction_method none
_refine_ls_goodness_of_fit_ref 0.993
_refine_ls_hydrogen_treatment mixed
_refine_ls_matrix_type full
_refine_ls_number_parameters 212
_refine_ls_number_reflns 3310
_refine_ls_number_restraints 0
_refine_ls_restrained_S_all 0.993
_refine_ls_R_factor_all 0.0417
_refine_ls_R_factor_gt 0.0338
_refine_ls_shift/su_max 0.001
_refine_ls_shift/su_mean 0.000
_refine_ls_structure_factor_coef Fsqd
_refine_ls_weighting_details 'calc w=1/[\s^2^(Fo^2^)+(0.0571P)^2^+0.0000P] where P=(Fo^2^+2Fc^2^)/3'
_refine_ls_weighting_scheme calc
_refine_ls_wR_factor_gt 0.0888
_refine_ls_wR_factor_ref 0.0914
_reflns_number_gt 2699
_reflns_number_total 3310
_reflns_threshold_expression >2sigma(I)
_cod_data_source_file b401245c_cif.txt
_cod_data_source_block 8
_cod_depositor_comments
;
The following automatic conversions were performed:
'_symmetry_cell_setting' value 'Monoclinic' changed to 'monoclinic'
according to '/home/saulius/struct/CIF-dictionaries/cif_core.dic'
dictionary named 'cif_core.dic' version 2.4.1 from 2010-06-29.

Automatic conversion script
Id: cif_fix_enum 1527 2010-12-29 10:47:43Z saulius 
;
_cod_original_sg_symbol_H-M P2(1)/c
_cod_database_code 7102620

loop_
_symmetry_equiv_pos_as_xyz
'x, y, z'
'-x, y+1/2, -z+1/2'
'-x, -y, -z'
'x, -y-1/2, z-1/2'

loop_
_atom_site_label
_atom_site_type_symbol
_atom_site_fract_x
_atom_site_fract_y
_atom_site_fract_z
_atom_site_U_iso_or_equiv
_atom_site_adp_type
_atom_site_occupancy
_atom_site_symmetry_multiplicity
_atom_site_calc_flag
_atom_site_refinement_flags
_atom_site_disorder_assembly
_atom_site_disorder_group
Br1 Br 0.67030(3) -0.38044(4) 0.753021(15) 0.04654(13) Uani 1 1 d . . .
F1 F 0.80343(12) -0.19050(17) 0.53549(7) 0.0348(3) Uani 1 1 d . . .
F2 F 0.85032(12) -0.18126(17) 0.65611(8) 0.0362(3) Uani 1 1 d . . .
N1 N 0.71564(18) 0.3015(2) 0.44357(10) 0.0279(4) Uani 1 1 d . A .
O1 O 0.56275(14) -0.15055(19) 0.55434(9) 0.0279(4) Uani 1 1 d . A .
O2 O 0.76350(19) 0.1640(2) 0.71405(10) 0.0451(5) Uani 1 1 d . . .
O3 O 0.88640(17) 0.1821(2) 0.63625(10) 0.0436(5) Uani 1 1 d . . .
O4 O 0.71729(14) 0.09009(17) 0.52133(8) 0.0239(3) Uani 1 1 d . A .
O5 O 0.67548(16) 0.34794(19) 0.55773(9) 0.0316(4) Uani 1 1 d . A .
C1 C 0.5871(2) -0.0040(3) 0.60070(12) 0.0268(5) Uani 1 1 d . A .
H1 H 0.5312 0.0903 0.5854 0.032 Uiso 1 1 calc R . .
C2 C 0.71499(19) 0.0300(3) 0.59378(11) 0.0228(5) Uani 1 1 d . . .
C3 C 0.7603(2) -0.1526(3) 0.59625(12) 0.0256(5) Uani 1 1 d . A .
C4 C 0.6509(2) -0.2546(3) 0.59860(12) 0.0272(5) Uani 1 1 d . . .
H4 H 0.6517 -0.3730 0.5823 0.033 Uiso 1 1 calc R A .
C5 C 0.6287(2) -0.2257(3) 0.67575(13) 0.0306(5) Uani 1 1 d . A .
C6 C 0.5902(2) -0.0733(3) 0.67771(13) 0.0316(6) Uani 1 1 d . . .
H6 H 0.5689 -0.0184 0.7186 0.038 Uiso 1 1 calc R A .
C7 C 0.7889(2) 0.1362(3) 0.65566(13) 0.0311(6) Uani 1 1 d . A .
C8 C 0.9398(14) 0.3236(19) 0.6902(10) 0.0620(13) Uani 0.35 1 d P A 1
H8A H 0.8817 0.3534 0.7200 0.074 Uiso 0.35 1 calc PR A 1
H8B H 1.0097 0.2787 0.7253 0.074 Uiso 0.35 1 calc PR A 1
C9 C 0.9674(9) 0.4439(14) 0.6649(6) 0.0620(13) Uani 0.35 1 d P A 1
H9A H 0.9897 0.4184 0.6177 0.093 Uiso 0.35 1 calc PR A 1
H9B H 1.0345 0.4933 0.6998 0.093 Uiso 0.35 1 calc PR A 1
H9C H 0.9016 0.5223 0.6557 0.093 Uiso 0.35 1 calc PR A 1
C8' C 0.9733(6) 0.2783(10) 0.6865(5) 0.0620(13) Uani 0.65 1 d P A 2
H8'1 H 0.9338 0.3437 0.7195 0.074 Uiso 0.65 1 calc PR A 2
H8'2 H 1.0290 0.2016 0.7184 0.074 Uiso 0.65 1 calc PR A 2
C9' C 1.0354(5) 0.3845(7) 0.6515(3) 0.0620(13) Uani 0.65 1 d P A 2
H9'1 H 1.0878 0.3205 0.6271 0.093 Uiso 0.65 1 calc PR A 2
H9'2 H 1.0821 0.4598 0.6884 0.093 Uiso 0.65 1 calc PR A 2
H9'3 H 0.9807 0.4493 0.6140 0.093 Uiso 0.65 1 calc PR A 2
C10 C 0.6998(2) 0.2571(3) 0.51041(12) 0.0257(5) Uani 1 1 d . . .
C11 C 0.7459(2) 0.1829(3) 0.39032(13) 0.0350(6) Uani 1 1 d . . .
H11A H 0.7196 0.2277 0.3392 0.042 Uiso 1 1 calc R A .
H11B H 0.7031 0.0778 0.3931 0.042 Uiso 1 1 calc R . .
C12 C 0.8754(3) 0.1471(4) 0.40467(19) 0.0533(8) Uani 1 1 d . A .
H12A H 0.9184 0.2507 0.4022 0.080 Uiso 1 1 calc R . .
H12B H 0.8909 0.0695 0.3669 0.080 Uiso 1 1 calc R . .
H12C H 0.9013 0.0977 0.4544 0.080 Uiso 1 1 calc R . .
C13 C 0.7149(2) 0.4793(3) 0.42618(14) 0.0379(6) Uani 1 1 d . . .
H13A H 0.7579 0.4971 0.3860 0.045 Uiso 1 1 calc R A .
H13B H 0.7571 0.5401 0.4709 0.045 Uiso 1 1 calc R . .
C14 C 0.5939(3) 0.5497(4) 0.40198(17) 0.0525(8) Uani 1 1 d . A .
H14A H 0.5510 0.4890 0.3581 0.079 Uiso 1 1 calc R . .
H14B H 0.5991 0.6672 0.3893 0.079 Uiso 1 1 calc R . .
H14C H 0.5523 0.5389 0.4427 0.079 Uiso 1 1 calc R . .

loop_
_atom_site_aniso_label
_atom_site_aniso_U_11
_atom_site_aniso_U_22
_atom_site_aniso_U_33
_atom_site_aniso_U_23
_atom_site_aniso_U_13
_atom_site_aniso_U_12
Br1 0.0524(2) 0.0464(2) 0.03996(18) 0.02256(12) 0.00822(13) 0.00116(13)
F1 0.0424(9) 0.0293(8) 0.0378(8) -0.0015(6) 0.0200(7) 0.0049(6)
F2 0.0267(8) 0.0381(8) 0.0388(8) 0.0098(6) -0.0033(6) 0.0041(6)
N1 0.0408(12) 0.0213(10) 0.0229(10) 0.0005(8) 0.0099(9) -0.0017(9)
O1 0.0260(9) 0.0262(8) 0.0278(9) 0.0017(7) -0.0016(7) -0.0024(7)
O2 0.0735(15) 0.0386(10) 0.0214(9) -0.0059(8) 0.0068(9) -0.0113(9)
O3 0.0444(11) 0.0472(11) 0.0331(10) -0.0013(8) -0.0048(8) -0.0215(9)
O4 0.0349(9) 0.0195(8) 0.0173(7) -0.0005(6) 0.0054(7) -0.0022(7)
O5 0.0502(11) 0.0215(8) 0.0248(9) -0.0036(7) 0.0122(8) 0.0018(7)
C1 0.0285(12) 0.0238(12) 0.0279(12) 0.0017(10) 0.0054(10) 0.0041(10)
C2 0.0296(12) 0.0209(11) 0.0172(11) 0.0012(9) 0.0039(9) -0.0010(9)
C3 0.0268(13) 0.0262(12) 0.0227(12) 0.0004(9) 0.0030(10) 0.0035(9)
C4 0.0310(13) 0.0210(12) 0.0270(12) 0.0036(9) 0.0008(10) 0.0008(10)
C5 0.0297(13) 0.0352(14) 0.0271(12) 0.0098(10) 0.0068(10) -0.0012(11)
C6 0.0330(14) 0.0359(14) 0.0290(13) 0.0020(10) 0.0131(11) 0.0014(11)
C7 0.0409(15) 0.0238(12) 0.0257(13) 0.0010(10) 0.0010(11) -0.0069(10)
C8 0.060(3) 0.069(3) 0.0522(18) -0.011(2) 0.002(2) -0.039(2)
C9 0.060(3) 0.069(3) 0.0522(18) -0.011(2) 0.002(2) -0.039(2)
C8' 0.060(3) 0.069(3) 0.0522(18) -0.011(2) 0.002(2) -0.039(2)
C9' 0.060(3) 0.069(3) 0.0522(18) -0.011(2) 0.002(2) -0.039(2)
C10 0.0298(13) 0.0205(11) 0.0253(12) 0.0001(10) 0.0028(10) -0.0031(10)
C11 0.0542(17) 0.0305(13) 0.0238(12) -0.0022(10) 0.0161(12) -0.0041(12)
C12 0.061(2) 0.0439(17) 0.065(2) -0.0012(15) 0.0357(17) 0.0039(14)
C13 0.0526(17) 0.0262(13) 0.0369(15) 0.0046(11) 0.0145(13) -0.0033(12)
C14 0.056(2) 0.0475(18) 0.0543(19) 0.0122(15) 0.0131(15) 0.0036(15)

loop_
_atom_type_symbol
_atom_type_description
_atom_type_scat_dispersion_real
_atom_type_scat_dispersion_imag
_atom_type_scat_source
C C 0.0033 0.0016 'International Tables Vol C Tables 4.2.6.8 and 6.1.1.4'
H H 0.0000 0.0000 'International Tables Vol C Tables 4.2.6.8 and 6.1.1.4'
N N 0.0061 0.0033 'International Tables Vol C Tables 4.2.6.8 and 6.1.1.4'
O O 0.0106 0.0060 'International Tables Vol C Tables 4.2.6.8 and 6.1.1.4'
F F 0.0171 0.0103 'International Tables Vol C Tables 4.2.6.8 and 6.1.1.4'
Br Br -0.2901 2.4595 'International Tables Vol C Tables 4.2.6.8 and 6.1.1.4'

loop_
_geom_angle_atom_site_label_1
_geom_angle_atom_site_label_2
_geom_angle_atom_site_label_3
_geom_angle
C10 N1 C11 122.90(19)
C10 N1 C13 117.93(19)
C11 N1 C13 118.84(18)
C4 O1 C1 96.90(16)
C7 O3 C8' 120.4(4)
C7 O3 C8 106.4(6)
C8' O3 C8 20.8(7)
C10 O4 C2 116.05(16)
O1 C1 C6 102.13(18)
O1 C1 C2 99.43(17)
C6 C1 C2 108.43(18)
O4 C2 C7 112.42(18)
O4 C2 C1 110.71(17)
C7 C2 C1 115.73(19)
O4 C2 C3 105.79(16)
C7 C2 C3 111.95(18)
C1 C2 C3 99.07(17)
F1 C3 F2 105.45(18)
F1 C3 C4 111.46(18)
F2 C3 C4 112.75(18)
F1 C3 C2 111.91(17)
F2 C3 C2 112.30(18)
C4 C3 C2 103.17(17)
O1 C4 C5 101.04(18)
O1 C4 C3 99.75(17)
C5 C4 C3 105.07(18)
C6 C5 C4 107.5(2)
C6 C5 Br1 129.54(19)
C4 C5 Br1 122.56(17)
C5 C6 C1 105.0(2)
O2 C7 O3 126.2(2)
O2 C7 C2 124.1(2)
O3 C7 C2 109.6(2)
C9 C8 O3 118.1(13)
C9' C8' O3 114.0(6)
O5 C10 N1 126.8(2)
O5 C10 O4 122.5(2)
N1 C10 O4 110.70(19)
N1 C11 C12 112.9(2)
N1 C13 C14 113.3(2)

loop_
_geom_bond_atom_site_label_1
_geom_bond_atom_site_label_2
_geom_bond_distance
Br1 C5 1.871(2)
F1 C3 1.356(3)
F2 C3 1.362(3)
N1 C10 1.330(3)
N1 C11 1.465(3)
N1 C13 1.466(3)
O1 C4 1.433(3)
O1 C1 1.446(3)
O2 C7 1.195(3)
O3 C7 1.317(3)
O3 C8' 1.438(8)
O3 C8 1.548(16)
O4 C10 1.368(3)
O4 C2 1.422(2)
O5 C10 1.217(3)
C1 C6 1.513(3)
C1 C2 1.549(3)
C2 C7 1.528(3)
C2 C3 1.560(3)
C3 C4 1.527(3)
C4 C5 1.513(3)
C5 C6 1.310(4)
C8 C9 1.151(17)
C8' C9' 1.369(9)
C11 C12 1.503(4)
C13 C14 1.495(4)
